data_7046446
loop_
_publ_author_name
'Porter, Ashlin G.'
'Hu, Hanfeng'
'Liu, Xuemei'
'Raghavan, Adharsh'
'Adhikari, Sarju'
'Hall, Derrick R.'
'Thompson, Dylan J.'
'Liu, Bin'
'Xia, Yu'
'Ren, Tong'

_publ_section_title
;
 Heptamolybdate: a highly active sulfide oxygenation catalyst.
;
_journal_issue 34
_journal_name_full 'Dalton transactions (Cambridge, England : 2003)'
_journal_page_first 11882
_journal_page_last 11887
_journal_paper_doi 10.1039/c8dt00583d
_journal_volume 47
_journal_year 2018
_chemical_formula_moiety 'Mo7 O26, 2(C N3)'
_chemical_formula_sum 'C2 Mo7 N6 O26'
_chemical_formula_weight 1195.66
_space_group_crystal_system monoclinic
_space_group_IT_number 14
_space_group_name_Hall '-P 2yn'
_space_group_name_H-M_alt 'P 1 21/n 1'
_symmetry_space_group_name_Hall '-P 2yn'
_symmetry_space_group_name_H-M 'P 1 21/n 1'
_audit_creation_method SHELXL-2018/3
_audit_update_record
;
2018-04-25 deposited with the CCDC.
2018-05-24 downloaded from the CCDC.
;
_cell_angle_alpha 90
_cell_angle_beta 93.150(2)
_cell_angle_gamma 90
_cell_formula_units_Z 4
_cell_length_a 13.6678(14)
_cell_length_b 10.8474(11)
_cell_length_c 27.483(3)
_cell_measurement_reflns_used 6875
_cell_measurement_temperature 296(2)
_cell_measurement_theta_max 25.65
_cell_measurement_theta_min 2.67
_cell_volume 4068.5(7)
_computing_cell_refinement 'Bruker SMART'
_computing_data_collection 'Bruker SMART'
_computing_data_reduction 'Bruker SHELXTL'
_computing_molecular_graphics 'Bruker SHELXTL'
_computing_publication_material 'Bruker SHELXTL'
_computing_structure_refinement 'SHELXL-2018/3 (Sheldrick, 2018)'
_computing_structure_solution 'SHELXS-97 (Sheldrick, 1990)'
_diffrn_ambient_temperature 296(2)
_diffrn_measured_fraction_theta_full 0.995
_diffrn_measured_fraction_theta_max 0.986
_diffrn_measurement_device_type 'APEX II CCD'
_diffrn_measurement_method '\w-\p scans'
_diffrn_radiation_type MoK\a
_diffrn_radiation_wavelength 0.71073
_diffrn_reflns_av_R_equivalents 0.0374
_diffrn_reflns_av_unetI/netI 0.0500
_diffrn_reflns_Laue_measured_fraction_full 0.995
_diffrn_reflns_Laue_measured_fraction_max 0.986
_diffrn_reflns_limit_h_max 15
_diffrn_reflns_limit_h_min -16
_diffrn_reflns_limit_k_max 13
_diffrn_reflns_limit_k_min -13
_diffrn_reflns_limit_l_max 34
_diffrn_reflns_limit_l_min -30
_diffrn_reflns_number 21743
_diffrn_reflns_point_group_measured_fraction_full 0.995
_diffrn_reflns_point_group_measured_fraction_max 0.986
_diffrn_reflns_theta_full 25.242
_diffrn_reflns_theta_max 26.390
_diffrn_reflns_theta_min 2.019
_diffrn_source 'fine-focus sealed tube'
_exptl_absorpt_coefficient_mu 2.162
_exptl_absorpt_correction_T_max 0.583
_exptl_absorpt_correction_T_min 0.452
_exptl_absorpt_correction_type multi-scan
_exptl_absorpt_process_details 'SADABS, (Sheldrick 2008)'
_exptl_crystal_colour yellow
_exptl_crystal_density_diffrn 1.952
_exptl_crystal_description block
_exptl_crystal_F_000 2224
_exptl_crystal_size_max 0.350
_exptl_crystal_size_mid 0.280
_exptl_crystal_size_min 0.240
_platon_squeeze_details
'The unit cell contains 8 C(NH2)3, 16 NH4 cations and 16 H2O mlecules which have been treeted as a diffuse contribution to the overall scattering without specific atom positions by squeeze/platon.'
_refine_diff_density_max 0.945
_refine_diff_density_min -0.783
_refine_diff_density_rms 0.148
_refine_ls_extinction_method none
_refine_ls_goodness_of_fit_ref 1.038
_refine_ls_hydrogen_treatment undef
_refine_ls_matrix_type full
_refine_ls_number_parameters 370
_refine_ls_number_reflns 8210
_refine_ls_number_restraints 0
_refine_ls_restrained_S_all 1.038
_refine_ls_R_factor_all 0.0615
_refine_ls_R_factor_gt 0.0458
_refine_ls_shift/su_max 0.000
_refine_ls_shift/su_mean 0.000
_refine_ls_structure_factor_coef Fsqd
_refine_ls_weighting_details 'w=1/[\s^2^(Fo^2^)+(0.0748P)^2^+1.5509P] where P=(Fo^2^+2Fc^2^)/3'
_refine_ls_weighting_scheme calc
_refine_ls_wR_factor_gt 0.1284
_refine_ls_wR_factor_ref 0.1336
_reflns_Friedel_coverage 0.000
_reflns_number_gt 6093
_reflns_number_total 8210
_reflns_threshold_expression 'I > 2\s(I)'
_cod_data_source_file c8dt00583d2.cif
_cod_data_source_block xb4100_0m_sqd
_cod_depositor_comments 'Adding full bibliography for 7046446.cif.'
_cod_database_code 7046446
_shelx_shelxl_version_number 2018/3
_shelx_space_group_comment
;
The symmetry employed for this shelxl refinement is uniquely defined
by the following loop, which should always be used as a source of
symmetry information in preference to the above space-group names.
They are only intended as comments.
;
_shelx_estimated_absorpt_t_min 0.518
_shelx_estimated_absorpt_t_max 0.625
_platon_squeeze_void_probe_radius 1.20

loop_
_space_group_symop_operation_xyz
'x, y, z'
'-x+1/2, y+1/2, -z+1/2'
'-x, -y, -z'
'x-1/2, -y-1/2, z-1/2'

loop_
_atom_site_label
_atom_site_type_symbol
_atom_site_fract_x
_atom_site_fract_y
_atom_site_fract_z
_atom_site_U_iso_or_equiv
_atom_site_adp_type
_atom_site_occupancy
_atom_site_site_symmetry_order
_atom_site_calc_flag
Mo1 Mo 0.11250(4) 0.64474(5) 0.18263(2) 0.03444(16) Uani 1 1 d
Mo2 Mo 0.19418(4) 0.46715(6) 0.09770(2) 0.03506(16) Uani 1 1 d
Mo3 Mo -0.01739(4) 0.53296(6) 0.26688(2) 0.03744(17) Uani 1 1 d
Mo4 Mo 0.07313(4) 0.33271(5) 0.19042(2) 0.02860(15) Uani 1 1 d
Mo5 Mo 0.14452(4) 0.17896(6) 0.09354(2) 0.03676(17) Uani 1 1 d
Mo6 Mo -0.15873(4) 0.45246(6) 0.17550(2) 0.03619(16) Uani 1 1 d
Mo7 Mo -0.07734(4) 0.28034(6) 0.08841(2) 0.03590(16) Uani 1 1 d
C1 C 0.9760(6) 0.0855(9) 0.3096(3) 0.055(2) Uani 1 1 d
C2 C 0.8458(6) 0.9856(7) 0.1975(3) 0.0473(19) Uani 1 1 d
N1 N 1.0702(5) 0.1146(8) 0.3040(3) 0.073(3) Uani 1 1 d
N2 N 0.9555(5) -0.0314(7) 0.3228(3) 0.069(2) Uani 1 1 d
N3 N 0.9085(5) 0.1676(7) 0.3020(4) 0.076(3) Uani 1 1 d
N4 N 0.8143(5) 0.8785(6) 0.2132(3) 0.0529(18) Uani 1 1 d
N5 N 0.7885(5) 1.0849(6) 0.1984(3) 0.0575(19) Uani 1 1 d
N6 N 0.9353(5) 0.9935(6) 0.1781(3) 0.063(2) Uani 1 1 d
O1 O 0.2274(3) 0.7085(5) 0.1875(2) 0.0467(13) Uani 1 1 d
O2 O 0.3035(4) 0.5372(5) 0.1095(2) 0.0492(14) Uani 1 1 d
O3 O 0.0348(4) 0.7698(5) 0.1787(2) 0.0523(15) Uani 1 1 d
O4 O 0.1104(3) 0.6061(4) 0.25162(18) 0.0372(11) Uani 1 1 d
O5 O 0.1056(3) 0.5994(4) 0.11467(18) 0.0380(12) Uani 1 1 d
O6 O 0.1695(3) 0.4496(4) 0.17868(16) 0.0300(10) Uani 1 1 d
O7 O 0.1724(4) 0.4750(5) 0.0367(2) 0.0522(14) Uani 1 1 d
O8 O 0.2481(3) 0.3027(5) 0.10607(18) 0.0400(12) Uani 1 1 d
O9 O -0.0784(4) 0.6677(5) 0.2720(2) 0.0495(14) Uani 1 1 d
O10 O 0.0493(4) 0.5175(5) 0.3311(2) 0.0575(15) Uani 1 1 d
O11 O -0.0420(5) 0.4536(6) 0.3276(2) 0.0696(18) Uani 1 1 d
O12 O -0.0095(3) 0.5167(4) 0.19334(17) 0.0292(10) Uani 1 1 d
O13 O 0.0668(3) 0.3461(4) 0.25331(18) 0.0360(11) Uani 1 1 d
O14 O 0.0715(3) 0.3425(4) 0.10786(17) 0.0330(11) Uani 1 1 d
O15 O 0.1344(4) 0.1950(4) 0.18188(18) 0.0396(12) Uani 1 1 d
O16 O 0.1488(4) 0.1796(5) 0.0324(2) 0.0525(14) Uani 1 1 d
O17 O 0.2479(6) 0.0689(6) 0.1149(3) 0.078(2) Uani 1 1 d
O18 O 0.1607(6) 0.0100(6) 0.1121(3) 0.075(2) Uani 1 1 d
O19 O -0.2080(4) 0.5994(5) 0.1730(2) 0.0524(14) Uani 1 1 d
O20 O -0.1325(3) 0.4330(5) 0.24448(19) 0.0423(12) Uani 1 1 d
O21 O -0.1219(3) 0.4401(4) 0.10888(17) 0.0347(11) Uani 1 1 d
O22 O -0.0557(3) 0.2883(4) 0.17101(17) 0.0331(10) Uani 1 1 d
O23 O -0.0677(4) 0.3125(5) 0.0282(2) 0.0534(14) Uani 1 1 d
O24 O 0.0051(4) 0.1349(4) 0.09637(18) 0.0392(12) Uani 1 1 d
O25 O -0.2586(4) 0.3552(5) 0.1728(2) 0.0473(13) Uani 1 1 d
O26 O -0.1859(4) 0.1992(5) 0.0916(2) 0.0572(16) Uani 1 1 d

loop_
_atom_site_aniso_label
_atom_site_aniso_U_11
_atom_site_aniso_U_22
_atom_site_aniso_U_33
_atom_site_aniso_U_23
_atom_site_aniso_U_13
_atom_site_aniso_U_12
Mo1 0.0280(3) 0.0215(3) 0.0534(4) 0.0007(3) -0.0010(3) -0.0004(2)
Mo2 0.0296(3) 0.0330(3) 0.0421(4) 0.0031(3) -0.0021(2) -0.0027(2)
Mo3 0.0356(3) 0.0298(3) 0.0470(4) -0.0034(3) 0.0028(3) 0.0014(3)
Mo4 0.0280(3) 0.0207(3) 0.0367(3) 0.0009(2) -0.0024(2) 0.0022(2)
Mo5 0.0370(3) 0.0312(3) 0.0417(4) -0.0025(3) -0.0024(3) 0.0033(3)
Mo6 0.0254(3) 0.0314(3) 0.0518(4) 0.0010(3) 0.0015(3) 0.0006(2)
Mo7 0.0309(3) 0.0355(3) 0.0405(4) 0.0017(3) -0.0055(3) -0.0045(3)
C1 0.032(4) 0.067(6) 0.065(6) 0.019(5) 0.001(4) -0.003(4)
C2 0.050(5) 0.045(5) 0.047(5) 0.008(4) 0.003(4) 0.004(4)
N1 0.036(4) 0.081(6) 0.100(7) 0.038(5) -0.008(4) -0.018(4)
N2 0.046(4) 0.066(5) 0.096(7) 0.030(5) 0.008(4) -0.009(4)
N3 0.037(4) 0.059(5) 0.132(8) 0.026(5) -0.010(4) -0.009(3)
N4 0.053(4) 0.036(4) 0.072(5) 0.014(3) 0.019(3) 0.000(3)
N5 0.043(4) 0.039(4) 0.092(6) 0.005(4) 0.014(4) 0.013(3)
N6 0.053(4) 0.040(4) 0.097(6) 0.017(4) 0.019(4) 0.002(3)
O1 0.031(3) 0.036(3) 0.073(4) -0.010(3) 0.003(2) -0.002(2)
O2 0.041(3) 0.053(3) 0.054(4) 0.001(3) 0.000(2) -0.010(3)
O3 0.044(3) 0.033(3) 0.080(4) 0.008(3) 0.007(3) 0.015(2)
O4 0.032(2) 0.030(2) 0.049(3) -0.004(2) -0.003(2) 0.000(2)
O5 0.029(2) 0.033(3) 0.050(3) 0.011(2) -0.009(2) 0.000(2)
O6 0.025(2) 0.026(2) 0.038(3) -0.0016(19) -0.0081(19) -0.0019(18)
O7 0.060(3) 0.053(3) 0.043(3) 0.007(3) -0.002(3) -0.010(3)
O8 0.034(3) 0.041(3) 0.045(3) 0.004(2) -0.002(2) 0.008(2)
O9 0.039(3) 0.033(3) 0.077(4) -0.013(3) 0.004(3) 0.004(2)
O10 0.062(4) 0.058(4) 0.052(4) 0.001(3) -0.007(3) 0.002(3)
O11 0.085(5) 0.076(4) 0.048(4) -0.003(3) 0.008(3) 0.009(4)
O12 0.026(2) 0.020(2) 0.042(3) 0.0038(19) 0.0026(19) 0.0021(17)
O13 0.040(3) 0.024(2) 0.044(3) 0.004(2) 0.003(2) 0.001(2)
O14 0.031(2) 0.026(2) 0.041(3) 0.002(2) -0.008(2) -0.0026(18)
O15 0.051(3) 0.027(2) 0.040(3) 0.003(2) -0.005(2) 0.007(2)
O16 0.054(3) 0.048(3) 0.055(4) -0.002(3) -0.001(3) -0.001(3)
O17 0.095(5) 0.060(4) 0.081(5) -0.002(4) 0.004(4) 0.029(4)
O18 0.095(5) 0.051(4) 0.078(5) 0.002(3) 0.004(4) 0.030(4)
O19 0.036(3) 0.041(3) 0.081(4) 0.005(3) 0.007(3) 0.010(2)
O20 0.035(3) 0.037(3) 0.055(3) 0.006(2) 0.008(2) -0.007(2)
O21 0.029(2) 0.031(2) 0.043(3) 0.004(2) -0.003(2) 0.003(2)
O22 0.031(2) 0.027(2) 0.041(3) 0.003(2) -0.0008(19) -0.0036(19)
O23 0.053(3) 0.064(4) 0.043(3) 0.004(3) -0.005(3) -0.002(3)
O24 0.045(3) 0.025(2) 0.047(3) -0.003(2) -0.003(2) -0.009(2)
O25 0.036(3) 0.047(3) 0.059(4) -0.001(3) 0.004(2) -0.013(2)
O26 0.045(3) 0.052(3) 0.074(4) -0.001(3) 0.000(3) -0.018(3)

loop_
_atom_type_symbol
_atom_type_description
_atom_type_scat_dispersion_real
_atom_type_scat_dispersion_imag
_atom_type_scat_source
O O 0.0106 0.0060 'International Tables Vol C Tables 4.2.6.8 and 6.1.1.4'
Mo Mo -1.6832 0.6857 'International Tables Vol C Tables 4.2.6.8 and 6.1.1.4'
C C 0.0033 0.0016 'International Tables Vol C Tables 4.2.6.8 and 6.1.1.4'
N N 0.0061 0.0033 'International Tables Vol C Tables 4.2.6.8 and 6.1.1.4'

loop_
_geom_angle_atom_site_label_1
_geom_angle_atom_site_label_2
_geom_angle_atom_site_label_3
_geom_angle
O1 Mo1 O3 104.2(2)
O1 Mo1 O5 100.1(2)
O3 Mo1 O5 98.2(2)
O1 Mo1 O4 94.2(2)
O3 Mo1 O4 100.9(2)
O5 Mo1 O4 152.5(2)
O1 Mo1 O12 160.2(2)
O3 Mo1 O12 92.1(2)
O5 Mo1 O12 88.37(18)
O4 Mo1 O12 71.44(18)
O1 Mo1 O6 93.7(2)
O3 Mo1 O6 161.3(2)
O5 Mo1 O6 73.35(17)
O4 Mo1 O6 82.45(18)
O12 Mo1 O6 71.41(15)
O7 Mo2 O2 105.8(3)
O7 Mo2 O8 102.1(2)
O2 Mo2 O8 93.7(2)
O7 Mo2 O5 97.0(2)
O2 Mo2 O5 100.2(2)
O8 Mo2 O5 152.3(2)
O7 Mo2 O14 93.6(2)
O2 Mo2 O14 158.4(2)
O8 Mo2 O14 72.83(18)
O5 Mo2 O14 86.20(19)
O7 Mo2 O6 161.3(2)
O2 Mo2 O6 91.6(2)
O8 Mo2 O6 83.28(19)
O5 Mo2 O6 72.57(18)
O14 Mo2 O6 70.57(16)
O7 Mo2 Mo5 89.35(19)
O2 Mo2 Mo5 128.99(19)
O8 Mo2 Mo5 35.31(14)
O5 Mo2 Mo5 126.44(14)
O14 Mo2 Mo5 40.25(12)
O6 Mo2 Mo5 84.88(11)
O9 Mo3 O11 101.8(3)
O9 Mo3 O10 101.9(3)
O11 Mo3 O10 43.2(3)
O9 Mo3 O20 96.5(2)
O11 Mo3 O20 81.4(3)
O10 Mo3 O20 123.9(2)
O9 Mo3 O4 96.6(2)
O11 Mo3 O4 124.1(2)
O10 Mo3 O4 81.5(2)
O20 Mo3 O4 147.9(2)
O9 Mo3 O12 102.2(2)
O11 Mo3 O12 147.5(2)
O10 Mo3 O12 147.5(2)
O20 Mo3 O12 74.28(19)
O4 Mo3 O12 74.31(18)
O9 Mo3 O13 175.7(2)
O11 Mo3 O13 82.1(2)
O10 Mo3 O13 82.1(2)
O20 Mo3 O13 82.36(18)
O4 Mo3 O13 82.43(18)
O12 Mo3 O13 73.58(16)
O9 Mo3 Mo6 91.28(18)
O11 Mo3 Mo6 115.5(2)
O10 Mo3 Mo6 156.66(18)
O20 Mo3 Mo6 34.21(15)
O4 Mo3 Mo6 116.30(14)
O12 Mo3 Mo6 42.41(12)
O13 Mo3 Mo6 85.45(11)
O15 Mo4 O13 104.9(2)
O15 Mo4 O6 102.2(2)
O13 Mo4 O6 100.9(2)
O15 Mo4 O22 101.1(2)
O13 Mo4 O22 101.9(2)
O6 Mo4 O22 141.73(19)
O15 Mo4 O14 83.3(2)
O13 Mo4 O14 171.80(18)
O6 Mo4 O14 76.37(17)
O22 Mo4 O14 76.69(18)
O15 Mo4 O12 174.2(2)
O13 Mo4 O12 80.89(18)
O6 Mo4 O12 76.63(17)
O22 Mo4 O12 77.15(17)
O14 Mo4 O12 90.94(16)
O16 Mo5 O18 105.1(3)
O16 Mo5 O17 104.0(3)
O18 Mo5 O17 41.3(3)
O16 Mo5 O8 96.2(2)
O18 Mo5 O8 122.4(3)
O17 Mo5 O8 81.9(3)
O16 Mo5 O24 97.3(2)
O18 Mo5 O24 81.7(3)
O17 Mo5 O24 122.4(3)
O8 Mo5 O24 147.8(2)
O16 Mo5 O14 103.2(2)
O18 Mo5 O14 144.6(3)
O17 Mo5 O14 145.6(3)
O8 Mo5 O14 74.56(18)
O24 Mo5 O14 74.00(18)
O16 Mo5 O15 175.5(2)
O18 Mo5 O15 79.3(2)
O17 Mo5 O15 79.7(2)
O8 Mo5 O15 81.78(19)
O24 Mo5 O15 82.57(19)
O14 Mo5 O15 72.44(17)
O16 Mo5 Mo2 90.72(19)
O18 Mo5 Mo2 154.9(2)
O17 Mo5 Mo2 116.5(2)
O8 Mo5 Mo2 34.71(13)
O24 Mo5 Mo2 116.05(14)
O14 Mo5 Mo2 42.65(12)
O15 Mo5 Mo2 85.32(11)
O25 Mo6 O19 104.9(3)
O25 Mo6 O20 94.6(2)
O19 Mo6 O20 101.1(3)
O25 Mo6 O21 99.4(2)
O19 Mo6 O21 98.5(2)
O20 Mo6 O21 152.15(19)
O25 Mo6 O12 158.8(2)
O19 Mo6 O12 94.1(2)
O20 Mo6 O12 72.12(18)
O21 Mo6 O12 86.91(18)
O25 Mo6 O22 90.6(2)
O19 Mo6 O22 163.4(2)
O20 Mo6 O22 83.41(19)
O21 Mo6 O22 72.55(17)
O12 Mo6 O22 71.90(15)
O25 Mo6 Mo3 129.98(19)
O19 Mo6 Mo3 89.83(19)
O20 Mo6 Mo3 35.43(14)
O21 Mo6 Mo3 125.80(13)
O12 Mo6 Mo3 38.95(12)
O22 Mo6 Mo3 84.70(11)
O23 Mo7 O26 105.4(3)
O23 Mo7 O21 98.1(2)
O26 Mo7 O21 99.0(2)
O23 Mo7 O24 101.6(2)
O26 Mo7 O24 94.3(2)
O21 Mo7 O24 152.34(19)
O23 Mo7 O14 93.1(2)
O26 Mo7 O14 159.2(2)
O21 Mo7 O14 87.48(18)
O24 Mo7 O14 72.32(18)
O23 Mo7 O22 161.6(2)
O26 Mo7 O22 91.9(2)
O21 Mo7 O22 72.61(18)
O24 Mo7 O22 82.85(19)
O14 Mo7 O22 71.05(17)
N3 C1 N1 120.0(8)
N3 C1 N2 122.2(8)
N1 C1 N2 117.8(8)
N4 C2 N5 120.2(8)
N4 C2 N6 119.9(7)
N5 C2 N6 119.8(7)
Mo1 O4 Mo3 110.7(2)
Mo1 O5 Mo2 114.9(2)
Mo4 O6 Mo1 112.3(2)
Mo4 O6 Mo2 111.65(19)
Mo1 O6 Mo2 92.21(16)
Mo2 O8 Mo5 110.0(2)
O11 O10 Mo3 67.5(3)
O10 O11 Mo3 69.3(4)
Mo3 O12 Mo6 98.64(18)
Mo3 O12 Mo1 99.20(17)
Mo6 O12 Mo1 151.1(2)
Mo3 O12 Mo4 99.37(17)
Mo6 O12 Mo4 99.77(16)
Mo1 O12 Mo4 99.57(16)
Mo4 O13 Mo3 106.2(2)
Mo5 O14 Mo7 98.09(17)
Mo5 O14 Mo2 97.10(19)
Mo7 O14 Mo2 150.7(2)
Mo5 O14 Mo4 99.81(17)
Mo7 O14 Mo4 100.87(19)
Mo2 O14 Mo4 101.01(16)
Mo4 O15 Mo5 104.4(2)
O18 O17 Mo5 69.1(4)
O17 O18 Mo5 69.5(4)
Mo6 O20 Mo3 110.4(2)
Mo6 O21 Mo7 116.2(2)
Mo4 O22 Mo7 111.2(2)
Mo4 O22 Mo6 110.9(2)
Mo7 O22 Mo6 92.11(16)
Mo7 O24 Mo5 110.8(2)

loop_
_geom_bond_atom_site_label_1
_geom_bond_atom_site_label_2
_geom_bond_distance
Mo1 O1 1.714(5)
Mo1 O3 1.723(5)
Mo1 O5 1.928(5)
Mo1 O4 1.944(5)
Mo1 O12 2.202(4)
Mo1 O6 2.260(4)
Mo2 O7 1.688(5)
Mo2 O2 1.692(5)
Mo2 O8 1.939(5)
Mo2 O5 1.950(5)
Mo2 O14 2.184(4)
Mo2 O6 2.277(5)
Mo2 Mo5 3.1997(9)
Mo3 O9 1.692(5)
Mo3 O11 1.924(6)
Mo3 O10 1.948(6)
Mo3 O20 1.982(5)
Mo3 O4 1.984(5)
Mo3 O12 2.038(5)
Mo3 O13 2.371(5)
Mo3 Mo6 3.2045(9)
Mo4 O15 1.735(5)
Mo4 O13 1.741(5)
Mo4 O6 1.869(4)
Mo4 O22 1.875(4)
Mo4 O14 2.270(5)
Mo4 O12 2.297(4)
Mo5 O16 1.683(6)
Mo5 O18 1.912(6)
Mo5 O17 1.917(7)
Mo5 O8 1.968(5)
Mo5 O24 1.970(5)
Mo5 O14 2.084(5)
Mo5 O15 2.445(5)
Mo6 O25 1.723(5)
Mo6 O19 1.730(5)
Mo6 O20 1.922(5)
Mo6 O21 1.930(5)
Mo6 O12 2.186(4)
Mo6 O22 2.278(4)
Mo7 O23 1.703(6)
Mo7 O26 1.732(5)
Mo7 O21 1.931(5)
Mo7 O24 1.944(5)
Mo7 O14 2.181(4)
Mo7 O22 2.275(5)
C1 N3 1.291(11)
C1 N1 1.343(10)
C1 N2 1.352(11)
C2 N4 1.320(10)
C2 N5 1.332(10)
C2 N6 1.363(10)
O10 O11 1.426(8)
O17 O18 1.351(10)

loop_
_platon_squeeze_void_nr
_platon_squeeze_void_average_x
_platon_squeeze_void_average_y
_platon_squeeze_void_average_z
_platon_squeeze_void_volume
_platon_squeeze_void_count_electrons
_platon_squeeze_void_content
1 0.066 -0.013 0.000 816 286 ' '
2 -0.003 -0.295 0.500 816 286 ' '
